data_2223586
loop_
_publ_author_name
'Zhu, Wen-Dong'
'Chen, Su-Wei'

_publ_section_title
;
 (<i>E</i>)-<i>N</i>'-(2-Chlorobenzylidene)-4-methoxybenzohydrazide
;
_journal_coeditor_code WN2348
_journal_issue 10
_journal_name_full 'Acta Crystallographica Section E'
_journal_page_first o2554
_journal_paper_doi 10.1107/S1600536809037854
_journal_volume 65
_journal_year 2009
_chemical_formula_iupac 'C15 H13 Cl N2 O2'
_chemical_formula_moiety 'C15 H13 Cl N2 O2'
_chemical_formula_sum 'C15 H13 Cl N2 O2'
_chemical_formula_weight 288.72
_chemical_name_systematic
;
(<i>E</i>)-<i>N</i>'-(2-Chlorobenzylidene)-4-methoxybenzohydrazide
;
_space_group_IT_number 14
_symmetry_cell_setting monoclinic
_symmetry_space_group_name_Hall '-P 2ybc'
_symmetry_space_group_name_H-M 'P 1 21/c 1'
_atom_sites_solution_hydrogens geom
_atom_sites_solution_primary direct
_atom_sites_solution_secondary difmap
_audit_creation_method SHELXL-97
_cell_angle_alpha 90.00
_cell_angle_beta 107.873(4)
_cell_angle_gamma 90.00
_cell_formula_units_Z 4
_cell_length_a 11.5488(9)
_cell_length_b 13.4244(10)
_cell_length_c 9.6207(7)
_cell_measurement_reflns_used 2779
_cell_measurement_temperature 298(2)
_cell_measurement_theta_max 27.4
_cell_measurement_theta_min 2.4
_cell_volume 1419.57(19)
_computing_cell_refinement 'SAINT (Bruker, 2007)'
_computing_data_collection 'SMART (Bruker, 2007)'
_computing_data_reduction 'SAINT (Bruker, 2007)'
_computing_molecular_graphics 'SHELXTL (Sheldrick, 2008)'
_computing_publication_material 'SHELXTL (Sheldrick, 2008)'
_computing_structure_refinement 'SHELXTL (Sheldrick, 2008)'
_computing_structure_solution 'SHELXTL (Sheldrick, 2008)'
_diffrn_ambient_temperature 298(2)
_diffrn_measured_fraction_theta_full 0.996
_diffrn_measured_fraction_theta_max 0.996
_diffrn_measurement_device_type 'Bruker SMART CCD area-detector'
_diffrn_measurement_method \w
_diffrn_radiation_monochromator graphite
_diffrn_radiation_source 'fine-focus sealed tube'
_diffrn_radiation_type MoK\a
_diffrn_radiation_wavelength 0.71073
_diffrn_reflns_av_R_equivalents 0.0223
_diffrn_reflns_av_sigmaI/netI 0.0243
_diffrn_reflns_limit_h_max 12
_diffrn_reflns_limit_h_min -14
_diffrn_reflns_limit_k_max 15
_diffrn_reflns_limit_k_min -16
_diffrn_reflns_limit_l_max 11
_diffrn_reflns_limit_l_min -12
_diffrn_reflns_number 8562
_diffrn_reflns_theta_full 27.00
_diffrn_reflns_theta_max 27.00
_diffrn_reflns_theta_min 1.85
_diffrn_standards_number 0
_exptl_absorpt_coefficient_mu 0.271
_exptl_absorpt_correction_T_max 0.9477
_exptl_absorpt_correction_T_min 0.9402
_exptl_absorpt_correction_type multi-scan
_exptl_absorpt_process_details '(SADABS; Bruker, 2001)'
_exptl_crystal_colour colorless
_exptl_crystal_density_diffrn 1.351
_exptl_crystal_density_method 'not measured'
_exptl_crystal_description block
_exptl_crystal_F_000 600
_exptl_crystal_size_max 0.23
_exptl_crystal_size_mid 0.23
_exptl_crystal_size_min 0.20
_refine_diff_density_max 0.190
_refine_diff_density_min -0.505
_refine_ls_extinction_method none
_refine_ls_goodness_of_fit_ref 1.024
_refine_ls_hydrogen_treatment mixed
_refine_ls_matrix_type full
_refine_ls_number_parameters 185
_refine_ls_number_reflns 3084
_refine_ls_number_restraints 1
_refine_ls_restrained_S_all 1.024
_refine_ls_R_factor_all 0.0629
_refine_ls_R_factor_gt 0.0460
_refine_ls_shift/su_max 0.001
_refine_ls_shift/su_max_lt 0.001
_refine_ls_shift/su_mean 0.000
_refine_ls_structure_factor_coef Fsqd
_refine_ls_weighting_details 'calc w=1/[\s^2^(Fo^2^)+(0.0675P)^2^+0.3322P] where P=(Fo^2^+2Fc^2^)/3'
_refine_ls_weighting_scheme calc
_refine_ls_wR_factor_gt 0.1180
_refine_ls_wR_factor_ref 0.1326
_reflns_number_gt 2304
_reflns_number_total 3084
_reflns_threshold_expression I>2\s(I)
_cod_data_source_file wn2348.cif
_cod_data_source_block I
_cod_original_cell_volume 1419.57(18)
_cod_original_sg_symbol_H-M 'P 21/c'
_cod_database_code 2223586
_cod_database_fobs_code 2223586

loop_
_symmetry_equiv_pos_as_xyz
'x, y, z'
'-x, y+1/2, -z+1/2'
'-x, -y, -z'
'x, -y-1/2, z-1/2'

loop_
_atom_site_type_symbol
_atom_site_label
_atom_site_fract_x
_atom_site_fract_y
_atom_site_fract_z
_atom_site_U_iso_or_equiv
_atom_site_adp_type
_atom_site_calc_flag
_atom_site_refinement_flags
_atom_site_occupancy
_atom_site_disorder_assembly
_atom_site_disorder_group
Cl Cl1 0.23118(7) 1.10791(5) 0.47212(9) 0.0924(3) Uani d . 1 . .
N N1 0.19678(13) 0.85010(10) 0.71097(14) 0.0399(3) Uani d . 1 . .
N N2 0.24583(13) 0.76562(10) 0.67022(14) 0.0403(3) Uani d D 1 . .
O O1 0.29267(12) 0.69949(9) 0.89788(12) 0.0479(3) Uani d . 1 . .
O O2 0.46641(14) 0.34135(10) 0.58877(16) 0.0628(4) Uani d . 1 . .
C C1 0.12586(16) 1.01500(13) 0.65257(19) 0.0447(4) Uani d . 1 . .
C C2 0.14399(19) 1.10494(14) 0.5909(3) 0.0583(5) Uani d . 1 . .
C C3 0.0947(2) 1.19280(17) 0.6231(3) 0.0813(8) Uani d . 1 . .
H H3 0.1089 1.2525 0.5820 0.098 Uiso calc R 1 . .
C C4 0.0258(3) 1.1916(2) 0.7147(4) 0.0884(9) Uani d . 1 . .
H H4 -0.0073 1.2506 0.7359 0.106 Uiso calc R 1 . .
C C5 0.0045(2) 1.1040(2) 0.7763(3) 0.0803(8) Uani d . 1 . .
H H5 -0.0431 1.1037 0.8386 0.096 Uiso calc R 1 . .
C C6 0.05407(18) 1.01637(17) 0.7455(2) 0.0567(5) Uani d . 1 . .
H H6 0.0393 0.9572 0.7874 0.068 Uiso calc R 1 . .
C C7 0.18011(16) 0.92262(12) 0.62146(18) 0.0413(4) Uani d . 1 . .
H H7 0.2024 0.9168 0.5367 0.050 Uiso calc R 1 . .
C C8 0.29077(15) 0.69279(12) 0.77010(17) 0.0370(4) Uani d . 1 . .
C C9 0.33550(15) 0.60262(11) 0.71352(17) 0.0369(4) Uani d . 1 . .
C C10 0.29691(16) 0.57429(13) 0.56828(18) 0.0432(4) Uani d . 1 . .
H H10 0.2421 0.6143 0.5002 0.052 Uiso calc R 1 . .
C C11 0.33849(17) 0.48743(13) 0.52260(19) 0.0469(4) Uani d . 1 . .
H H11 0.3109 0.4692 0.4247 0.056 Uiso calc R 1 . .
C C12 0.42069(17) 0.42791(13) 0.6221(2) 0.0460(4) Uani d . 1 . .
C C13 0.4634(2) 0.45714(15) 0.7671(2) 0.0586(5) Uani d . 1 . .
H H13 0.5215 0.4188 0.8340 0.070 Uiso calc R 1 . .
C C14 0.42027(19) 0.54236(14) 0.81211(19) 0.0530(5) Uani d . 1 . .
H H14 0.4480 0.5603 0.9101 0.064 Uiso calc R 1 . .
C C15 0.4283(2) 0.31064(15) 0.4399(3) 0.0627(6) Uani d . 1 . .
H H15A 0.3420 0.3000 0.4082 0.094 Uiso calc R 1 . .
H H15B 0.4689 0.2498 0.4304 0.094 Uiso calc R 1 . .
H H15C 0.4484 0.3614 0.3809 0.094 Uiso calc R 1 . .
H H2 0.260(2) 0.7642(19) 0.5831(15) 0.080 Uiso d D 1 . .

loop_
_atom_site_aniso_label
_atom_site_aniso_U_11
_atom_site_aniso_U_22
_atom_site_aniso_U_33
_atom_site_aniso_U_12
_atom_site_aniso_U_13
_atom_site_aniso_U_23
Cl1 0.0982(5) 0.0642(4) 0.1289(6) 0.0040(3) 0.0556(5) 0.0324(4)
N1 0.0465(8) 0.0383(7) 0.0371(7) 0.0016(6) 0.0163(6) -0.0040(6)
N2 0.0580(9) 0.0354(7) 0.0325(7) 0.0047(6) 0.0210(6) 0.0006(6)
O1 0.0710(8) 0.0470(7) 0.0313(6) -0.0005(6) 0.0239(6) 0.0015(5)
O2 0.0811(10) 0.0446(7) 0.0629(9) 0.0194(7) 0.0224(7) 0.0000(6)
C1 0.0416(9) 0.0428(9) 0.0427(9) 0.0038(7) 0.0026(7) -0.0065(7)
C2 0.0513(11) 0.0422(10) 0.0734(14) 0.0026(8) 0.0073(10) -0.0011(9)
C3 0.0709(15) 0.0410(12) 0.116(2) 0.0081(10) 0.0049(15) -0.0041(12)
C4 0.0755(17) 0.0652(16) 0.114(2) 0.0275(13) 0.0131(16) -0.0280(15)
C5 0.0658(15) 0.090(2) 0.0834(17) 0.0276(13) 0.0203(13) -0.0204(14)
C6 0.0497(11) 0.0618(12) 0.0556(11) 0.0110(9) 0.0117(9) -0.0076(9)
C7 0.0481(9) 0.0388(8) 0.0370(8) 0.0014(7) 0.0130(7) -0.0021(7)
C8 0.0445(9) 0.0373(8) 0.0315(8) -0.0034(7) 0.0149(7) 0.0010(6)
C9 0.0462(9) 0.0358(8) 0.0305(8) -0.0005(7) 0.0144(7) 0.0039(6)
C10 0.0495(10) 0.0426(9) 0.0335(8) 0.0077(8) 0.0070(7) 0.0011(7)
C11 0.0557(11) 0.0453(9) 0.0364(9) 0.0047(8) 0.0092(8) -0.0058(7)
C12 0.0553(11) 0.0366(8) 0.0487(10) 0.0045(8) 0.0199(8) 0.0033(7)
C13 0.0757(14) 0.0529(11) 0.0432(10) 0.0211(10) 0.0123(9) 0.0116(8)
C14 0.0746(13) 0.0511(11) 0.0301(8) 0.0108(9) 0.0114(8) 0.0057(8)
C15 0.0724(14) 0.0442(11) 0.0751(14) 0.0017(9) 0.0277(11) -0.0144(10)

loop_
_atom_type_symbol
_atom_type_description
_atom_type_scat_dispersion_real
_atom_type_scat_dispersion_imag
_atom_type_scat_source
C C 0.0033 0.0016 'International Tables Vol C Tables 4.2.6.8 and 6.1.1.4'
H H 0.0000 0.0000 'International Tables Vol C Tables 4.2.6.8 and 6.1.1.4'
N N 0.0061 0.0033 'International Tables Vol C Tables 4.2.6.8 and 6.1.1.4'
O O 0.0106 0.0060 'International Tables Vol C Tables 4.2.6.8 and 6.1.1.4'
Cl Cl 0.1484 0.1585 'International Tables Vol C Tables 4.2.6.8 and 6.1.1.4'

loop_
_geom_angle_atom_site_label_1
_geom_angle_atom_site_label_2
_geom_angle_atom_site_label_3
_geom_angle_site_symmetry_1
_geom_angle_site_symmetry_3
_geom_angle
_geom_angle_publ_flag
C7 N1 N2 . . 115.26(14) ?
C8 N2 N1 . . 119.53(13) ?
C8 N2 H2 . . 120.3(16) ?
N1 N2 H2 . . 119.3(16) ?
C12 O2 C15 . . 117.63(15) ?
C2 C1 C6 . . 117.37(18) ?
C2 C1 C7 . . 121.33(18) ?
C6 C1 C7 . . 121.29(17) ?
C3 C2 C1 . . 121.2(2) ?
C3 C2 Cl1 . . 119.16(19) ?
C1 C2 Cl1 . . 119.59(15) ?
C4 C3 C2 . . 119.9(2) ?
C4 C3 H3 . . 120.1 ?
C2 C3 H3 . . 120.1 ?
C3 C4 C5 . . 120.6(2) ?
C3 C4 H4 . . 119.7 ?
C5 C4 H4 . . 119.7 ?
C4 C5 C6 . . 119.8(3) ?
C4 C5 H5 . . 120.1 ?
C6 C5 H5 . . 120.1 ?
C5 C6 C1 . . 121.1(2) ?
C5 C6 H6 . . 119.4 ?
C1 C6 H6 . . 119.4 ?
N1 C7 C1 . . 119.69(16) ?
N1 C7 H7 . . 120.2 ?
C1 C7 H7 . . 120.2 ?
O1 C8 N2 . . 122.83(15) ?
O1 C8 C9 . . 121.78(14) ?
N2 C8 C9 . . 115.37(13) ?
C10 C9 C14 . . 117.97(15) ?
C10 C9 C8 . . 123.68(14) ?
C14 C9 C8 . . 118.35(14) ?
C11 C10 C9 . . 121.14(16) ?
C11 C10 H10 . . 119.4 ?
C9 C10 H10 . . 119.4 ?
C12 C11 C10 . . 120.04(16) ?
C12 C11 H11 . . 120.0 ?
C10 C11 H11 . . 120.0 ?
O2 C12 C11 . . 124.65(17) ?
O2 C12 C13 . . 115.91(16) ?
C11 C12 C13 . . 119.43(16) ?
C14 C13 C12 . . 120.20(17) ?
C14 C13 H13 . . 119.9 ?
C12 C13 H13 . . 119.9 ?
C13 C14 C9 . . 121.14(17) ?
C13 C14 H14 . . 119.4 ?
C9 C14 H14 . . 119.4 ?
O2 C15 H15A . . 109.5 ?
O2 C15 H15B . . 109.5 ?
H15A C15 H15B . . 109.5 ?
O2 C15 H15C . . 109.5 ?
H15A C15 H15C . . 109.5 ?
H15B C15 H15C . . 109.5 ?

loop_
_geom_bond_atom_site_label_1
_geom_bond_atom_site_label_2
_geom_bond_site_symmetry_2
_geom_bond_distance
_geom_bond_publ_flag
Cl1 C2 . 1.740(3) ?
N1 C7 . 1.275(2) ?
N1 N2 . 1.3773(19) ?
N2 C8 . 1.357(2) ?
N2 H2 . 0.901(10) ?
O1 C8 . 1.2261(19) ?
O2 C12 . 1.355(2) ?
O2 C15 . 1.424(3) ?
C1 C2 . 1.389(3) ?
C1 C6 . 1.394(3) ?
C1 C7 . 1.461(2) ?
C2 C3 . 1.385(3) ?
C3 C4 . 1.356(4) ?
C3 H3 . 0.9300 ?
C4 C5 . 1.373(4) ?
C4 H4 . 0.9300 ?
C5 C6 . 1.379(3) ?
C5 H5 . 0.9300 ?
C6 H6 . 0.9300 ?
C7 H7 . 0.9300 ?
C8 C9 . 1.483(2) ?
C9 C10 . 1.383(2) ?
C9 C14 . 1.394(2) ?
C10 C11 . 1.383(2) ?
C10 H10 . 0.9300 ?
C11 C12 . 1.378(2) ?
C11 H11 . 0.9300 ?
C12 C13 . 1.386(3) ?
C13 C14 . 1.370(3) ?
C13 H13 . 0.9300 ?
C14 H14 . 0.9300 ?
C15 H15A . 0.9600 ?
C15 H15B . 0.9600 ?
C15 H15C . 0.9600 ?

loop_
_geom_hbond_atom_site_label_D
_geom_hbond_atom_site_label_H
_geom_hbond_atom_site_label_A
_geom_hbond_site_symmetry_A
_geom_hbond_distance_DH
_geom_hbond_distance_HA
_geom_hbond_distance_DA
_geom_hbond_angle_DHA
N2 H2 O1 4_575 0.901(10) 1.994(12) 2.8717(17) 165(2)

loop_
_cod_related_entry_id
_cod_related_entry_database
_cod_related_entry_code
1 ChemSpider 7832860
